data_7025237
loop_
_publ_author_name
'Cui, Feng-Yun'
'Huang, Kun-Lin'
'Ma, Xiao-Yu'
'Li, Cong'
'Han, Zhan-Gang'
'Gao, Yuan-Zhe'
'Liu, Xi'
'Chi, Ying-Nan'
'Hu, Chang-Wen'

_publ_section_title
;
 Transformation from [W6O19]2&#x2212; to [W6O22]8&#x2212; stabilized by
 Cu(ii) complexation
;
_journal_issue 21
_journal_name_full 'Dalton Transactions'
_journal_page_first 5080
_journal_paper_doi 10.1039/b926024b
_journal_volume 39
_journal_year 2010
_chemical_formula_sum 'C56 H38 Cl2 Cu2 N18 O19 W6'
_chemical_formula_weight 2568.12
_chemical_name_systematic
;
?
;
_space_group_IT_number 2
_symmetry_cell_setting triclinic
_symmetry_space_group_name_Hall '-P 1'
_symmetry_space_group_name_H-M 'P -1'
_atom_sites_solution_hydrogens geom
_atom_sites_solution_primary direct
_atom_sites_solution_secondary difmap
_audit_creation_method SHELXL-97
_cell_angle_alpha 98.0720(10)
_cell_angle_beta 109.9870(10)
_cell_angle_gamma 117.834(2)
_cell_formula_units_Z 1
_cell_length_a 12.0461(13)
_cell_length_b 12.8977(14)
_cell_length_c 13.7956(13)
_cell_measurement_reflns_used 5542
_cell_measurement_temperature 298(2)
_cell_measurement_theta_max 28.277
_cell_measurement_theta_min 3.402
_cell_volume 1661.1(3)
_computing_cell_refinement 'Bruker SMART'
_computing_data_collection 'Bruker SMART'
_computing_data_reduction 'Bruker SAINT'
_computing_molecular_graphics 'Bruker SHELXTL'
_computing_publication_material 'Bruker SHELXTL'
_computing_structure_refinement 'SHELXL-97 (Sheldrick, 1997)'
_computing_structure_solution 'SHELXS-97 (Sheldrick, 1990)'
_diffrn_ambient_temperature 298(2)
_diffrn_measured_fraction_theta_full 0.984
_diffrn_measured_fraction_theta_max 0.984
_diffrn_radiation_monochromator graphite
_diffrn_radiation_source 'fine-focus sealed tube'
_diffrn_radiation_type MoK\a
_diffrn_radiation_wavelength 0.71073
_diffrn_reflns_av_R_equivalents 0.0285
_diffrn_reflns_av_sigmaI/netI 0.0347
_diffrn_reflns_limit_h_max 9
_diffrn_reflns_limit_h_min -14
_diffrn_reflns_limit_k_max 15
_diffrn_reflns_limit_k_min -11
_diffrn_reflns_limit_l_max 16
_diffrn_reflns_limit_l_min -13
_diffrn_reflns_number 8798
_diffrn_reflns_theta_full 25.02
_diffrn_reflns_theta_max 25.02
_diffrn_reflns_theta_min 1.68
_exptl_absorpt_coefficient_mu 11.134
_exptl_absorpt_correction_T_max 0.4023
_exptl_absorpt_correction_T_min 0.3047
_exptl_absorpt_correction_type multi-scan
_exptl_absorpt_process_details sadabs
_exptl_crystal_colour green
_exptl_crystal_density_diffrn 2.567
_exptl_crystal_density_method 'not measured'
_exptl_crystal_description block
_exptl_crystal_F_000 1188
_exptl_crystal_size_max 0.14
_exptl_crystal_size_mid 0.12
_exptl_crystal_size_min 0.10
_refine_diff_density_max 1.484
_refine_diff_density_min -1.184
_refine_diff_density_rms 0.175
_refine_ls_extinction_method none
_refine_ls_goodness_of_fit_ref 1.012
_refine_ls_hydrogen_treatment constr
_refine_ls_matrix_type full
_refine_ls_number_parameters 466
_refine_ls_number_reflns 5786
_refine_ls_number_restraints 42
_refine_ls_restrained_S_all 1.020
_refine_ls_R_factor_all 0.0457
_refine_ls_R_factor_gt 0.0331
_refine_ls_shift/su_max 0.001
_refine_ls_shift/su_mean 0.000
_refine_ls_structure_factor_coef Fsqd
_refine_ls_weighting_details 'calc w=1/[\s^2^(Fo^2^)+(0.0660P)^2^+0.2457P] where P=(Fo^2^+2Fc^2^)/3'
_refine_ls_weighting_scheme calc
_refine_ls_wR_factor_gt 0.0911
_refine_ls_wR_factor_ref 0.0981
_reflns_number_gt 4690
_reflns_number_total 5786
_reflns_threshold_expression >2sigma(I)
_cod_data_source_file b926024b.txt
_cod_data_source_block compound2
_cod_depositor_comments
;
The following automatic conversions were performed:

'_symmetry_cell_setting' value 'Triclinic' changed to 'triclinic'
according to /home/saulius/struct/CIF-dictionaries/cif_core.dic
dictionary named 'cif_core.dic' version 2.4.2 from 2011-04-26.

Automatic conversion script
Id: cif_fix_values 1891 2012-01-12 08:04:46Z andrius 
;
_cod_original_sg_symbol_H-M P-1
_cod_database_code 7025237

loop_
_symmetry_equiv_pos_as_xyz
'x, y, z'
'-x, -y, -z'

loop_
_atom_site_label
_atom_site_type_symbol
_atom_site_fract_x
_atom_site_fract_y
_atom_site_fract_z
_atom_site_U_iso_or_equiv
_atom_site_adp_type
_atom_site_occupancy
_atom_site_symmetry_multiplicity
_atom_site_calc_flag
_atom_site_refinement_flags
W1 W 0.50462(4) 0.32867(3) 0.52848(3) 0.03966(12) Uani 1 1 d .
W2 W 0.48229(4) 0.54477(3) 0.66086(3) 0.04040(12) Uani 1 1 d .
W3 W 0.25539(3) 0.37295(3) 0.39977(3) 0.03950(11) Uani 1 1 d .
Cu1 Cu 0.63113(10) 0.86566(9) 0.92823(8) 0.0348(2) Uani 1 1 d .
Cl1 Cl 0.7900(2) 1.08456(19) 1.05256(17) 0.0461(5) Uani 1 1 d .
N1 N 0.8934(6) 0.8531(6) 0.9250(5) 0.0336(14) Uani 1 1 d .
H1 H 0.9740 0.8656 0.9358 0.040 Uiso 1 1 calc R
N2 N 0.7277(6) 0.9000(6) 0.8369(5) 0.0314(13) Uani 1 1 d .
N3 N 0.9273(7) 0.9561(6) 0.8091(5) 0.0346(14) Uani 1 1 d .
N4 N 0.4930(7) 0.8810(6) 0.8036(5) 0.0356(14) Uani 1 1 d .
N5 N 0.9495(8) 1.1265(8) 0.6274(7) 0.056(2) Uani 1 1 d .
N6 N 0.7252(7) 0.7818(6) 0.9898(5) 0.0335(14) Uani 1 1 d .
N7 N 0.8920(7) 0.7238(6) 1.0223(6) 0.0448(17) Uani 1 1 d .
N8 N 0.5288(7) 0.7973(6) 1.0142(5) 0.0400(15) Uani 1 1 d .
O1 O 0.5000 0.5000 0.5000 0.0368(17) Uani 1 2 d S
O2 O 0.4879(6) 0.3982(5) 0.6520(4) 0.0443(14) Uani 1 1 d .
O3 O 0.5168(6) 0.3265(5) 0.3934(5) 0.0430(13) Uani 1 1 d .
O4 O 0.3069(6) 0.2603(5) 0.4417(4) 0.0397(13) Uani 1 1 d .
O5 O 0.7000(6) 0.4644(6) 0.6044(5) 0.0507(15) Uani 1 1 d .
O6 O 0.5053(7) 0.2010(6) 0.5491(6) 0.0601(18) Uani 1 1 d .
O7 O 0.2897(6) 0.4346(5) 0.5490(5) 0.0449(14) Uani 1 1 d .
O8 O 0.6827(6) 0.6383(5) 0.7101(4) 0.0448(14) Uani 1 1 d .
O9 O 0.4711(8) 0.5765(6) 0.7791(5) 0.067(2) Uani 1 1 d .
O10 O 0.0756(6) 0.2810(6) 0.3288(6) 0.0605(18) Uani 1 1 d .
C1 C 0.8451(8) 0.9043(7) 0.8558(6) 0.0326(16) Uani 1 1 d .
C2 C 0.8858(8) 1.0053(7) 0.7377(6) 0.0334(17) Uani 1 1 d .
C3 C 0.7634(8) 1.0027(7) 0.7108(6) 0.0381(18) Uani 1 1 d .
H3 H 0.7355 1.0373 0.6604 0.046 Uiso 1 1 calc R
C4 C 0.6851(8) 0.9472(7) 0.7613(6) 0.0337(16) Uani 1 1 d .
C5 C 0.5464(8) 0.9275(7) 0.7384(7) 0.0364(17) Uani 1 1 d .
C6 C 0.4748(10) 0.9520(9) 0.6534(7) 0.052(2) Uani 1 1 d .
H6 H 0.5160 0.9883 0.6111 0.063 Uiso 1 1 calc R
C7 C 0.3399(10) 0.9215(11) 0.6319(8) 0.062(3) Uani 1 1 d .
H7 H 0.2883 0.9355 0.5738 0.074 Uiso 1 1 calc R
C8 C 0.2848(10) 0.8716(10) 0.6961(8) 0.059(3) Uani 1 1 d .
H8 H 0.1937 0.8488 0.6821 0.071 Uiso 1 1 calc R
C9 C 0.3633(10) 0.8548(9) 0.7813(8) 0.053(2) Uani 1 1 d .
H9 H 0.3254 0.8235 0.8270 0.064 Uiso 1 1 calc R
C10 C 0.9787(8) 1.0615(7) 0.6867(6) 0.0358(17) Uani 1 1 d .
C11 C 1.0893(9) 1.0476(8) 0.7035(8) 0.048(2) Uani 1 1 d .
H11 H 1.1052 0.9998 0.7443 0.057 Uiso 1 1 calc R
C12 C 1.1754(10) 1.1060(9) 0.6585(8) 0.056(2) Uani 1 1 d .
H12 H 1.2522 1.0996 0.6694 0.067 Uiso 1 1 calc R
C13 C 1.1485(11) 1.1730(10) 0.5984(9) 0.069(3) Uani 1 1 d .
H13 H 1.2049 1.2119 0.5660 0.083 Uiso 1 1 calc R
C14 C 1.0379(12) 1.1822(11) 0.5864(9) 0.071(3) Uani 1 1 d .
H14 H 1.0221 1.2307 0.5467 0.085 Uiso 1 1 calc R
C15 C 0.8320(8) 0.7842(7) 0.9803(6) 0.0356(17) Uani 1 1 d .
C16 C 0.8321(9) 0.6539(8) 1.0745(8) 0.051(2) Uani 1 1 d .
C17 C 0.7194(9) 0.6438(8) 1.0875(7) 0.047(2) Uani 1 1 d .
H17 H 0.6803 0.5938 1.1242 0.056 Uiso 1 1 calc R
C18 C 0.6670(8) 0.7102(7) 1.0441(6) 0.0386(18) Uani 1 1 d .
C19 C 0.5579(8) 0.7216(7) 1.0593(6) 0.0387(18) Uani 1 1 d .
C20 C 0.4955(10) 0.6653(9) 1.1195(8) 0.056(2) Uani 1 1 d .
H20 H 0.5161 0.6120 1.1486 0.067 Uiso 1 1 calc R
C21 C 0.4022(11) 0.6884(11) 1.1363(8) 0.068(3) Uani 1 1 d .
H21 H 0.3573 0.6496 1.1758 0.082 Uiso 1 1 calc R
C22 C 0.3755(11) 0.7694(10) 1.0943(8) 0.061(3) Uani 1 1 d .
H22 H 0.3146 0.7881 1.1067 0.074 Uiso 1 1 calc R
C23 C 0.4396(10) 0.8216(9) 1.0344(7) 0.052(2) Uani 1 1 d .
H23 H 0.4214 0.8764 1.0061 0.062 Uiso 1 1 calc R
C24 C 0.8925(11) 0.5881(10) 1.1236(11) 0.075(4) Uani 1 1 d .
N9 N 0.8301(12) 0.5134(10) 1.1673(10) 0.104(4) Uani 1 1 d .
C25 C 0.995(2) 0.5901(19) 1.1076(18) 0.161(7) Uani 1 1 d U
H25 H 1.0431 0.6489 1.0808 0.194 Uiso 1 1 calc R
C26 C 1.035(3) 0.498(2) 1.132(2) 0.186(8) Uani 1 1 d U
H26 H 1.0902 0.4811 1.1080 0.223 Uiso 1 1 calc R
C27 C 0.979(2) 0.4428(19) 1.1959(18) 0.158(7) Uani 1 1 d U
H27 H 1.0119 0.3993 1.2311 0.189 Uiso 1 1 calc R
C28 C 0.875(2) 0.4502(16) 1.2089(15) 0.132(6) Uani 1 1 d U
H28 H 0.8356 0.4076 1.2496 0.158 Uiso 1 1 calc R

loop_
_atom_site_aniso_label
_atom_site_aniso_U_11
_atom_site_aniso_U_22
_atom_site_aniso_U_33
_atom_site_aniso_U_23
_atom_site_aniso_U_13
_atom_site_aniso_U_12
W1 0.0473(2) 0.03098(18) 0.03374(19) 0.01366(14) 0.01384(15) 0.01979(16)
W2 0.0493(2) 0.03524(19) 0.02623(18) 0.00896(14) 0.01787(15) 0.01650(16)
W3 0.03448(19) 0.03438(19) 0.03258(19) 0.00821(14) 0.00856(14) 0.01316(15)
Cu1 0.0419(5) 0.0422(5) 0.0346(5) 0.0205(4) 0.0223(4) 0.0283(5)
Cl1 0.0445(11) 0.0448(11) 0.0438(11) 0.0070(9) 0.0169(9) 0.0260(10)
N1 0.032(3) 0.033(3) 0.035(3) 0.013(3) 0.015(3) 0.018(3)
N2 0.034(3) 0.034(3) 0.029(3) 0.012(3) 0.014(3) 0.021(3)
N3 0.036(3) 0.037(3) 0.024(3) 0.008(3) 0.012(3) 0.018(3)
N4 0.042(4) 0.042(4) 0.033(3) 0.016(3) 0.021(3) 0.027(3)
N5 0.054(5) 0.065(5) 0.064(5) 0.039(4) 0.034(4) 0.035(4)
N6 0.038(3) 0.032(3) 0.037(4) 0.016(3) 0.018(3) 0.023(3)
N7 0.047(4) 0.039(4) 0.052(4) 0.021(3) 0.017(3) 0.029(3)
N8 0.046(4) 0.047(4) 0.038(4) 0.020(3) 0.025(3) 0.029(3)
O1 0.041(4) 0.032(4) 0.025(4) 0.010(3) 0.012(3) 0.015(3)
O2 0.058(4) 0.038(3) 0.029(3) 0.015(2) 0.019(3) 0.021(3)
O3 0.051(3) 0.031(3) 0.039(3) 0.008(2) 0.018(3) 0.021(3)
O4 0.042(3) 0.029(3) 0.034(3) 0.011(2) 0.015(2) 0.012(2)
O5 0.044(3) 0.051(4) 0.047(3) 0.019(3) 0.009(3) 0.027(3)
O6 0.074(4) 0.040(3) 0.062(4) 0.027(3) 0.025(4) 0.032(3)
O7 0.038(3) 0.041(3) 0.044(3) 0.014(3) 0.022(3) 0.012(3)
O8 0.043(3) 0.041(3) 0.028(3) 0.007(2) 0.008(2) 0.014(3)
O9 0.078(5) 0.060(4) 0.043(4) 0.011(3) 0.037(4) 0.019(4)
O10 0.035(3) 0.050(4) 0.059(4) 0.009(3) 0.005(3) 0.012(3)
C1 0.041(4) 0.030(4) 0.023(4) 0.006(3) 0.014(3) 0.019(3)
C2 0.035(4) 0.028(4) 0.029(4) 0.010(3) 0.015(3) 0.012(3)
C3 0.045(5) 0.041(4) 0.038(4) 0.020(4) 0.021(4) 0.027(4)
C4 0.042(4) 0.033(4) 0.032(4) 0.012(3) 0.018(3) 0.024(4)
C5 0.040(4) 0.039(4) 0.041(4) 0.017(4) 0.020(4) 0.028(4)
C6 0.065(6) 0.077(6) 0.046(5) 0.035(5) 0.030(5) 0.054(6)
C7 0.060(6) 0.110(9) 0.056(6) 0.047(6) 0.035(5) 0.066(6)
C8 0.038(5) 0.086(7) 0.058(6) 0.027(5) 0.019(4) 0.039(5)
C9 0.049(5) 0.073(6) 0.052(5) 0.031(5) 0.029(4) 0.037(5)
C10 0.029(4) 0.040(4) 0.031(4) 0.011(3) 0.014(3) 0.015(3)
C11 0.054(5) 0.049(5) 0.055(5) 0.023(4) 0.037(5) 0.029(4)
C12 0.049(5) 0.059(6) 0.069(6) 0.027(5) 0.038(5) 0.027(5)
C13 0.062(7) 0.071(7) 0.082(8) 0.041(6) 0.057(6) 0.024(6)
C14 0.076(7) 0.081(7) 0.080(8) 0.059(6) 0.049(6) 0.044(6)
C15 0.034(4) 0.032(4) 0.032(4) 0.008(3) 0.006(3) 0.019(3)
C16 0.049(5) 0.040(5) 0.058(6) 0.025(4) 0.012(4) 0.026(4)
C17 0.045(5) 0.040(4) 0.048(5) 0.024(4) 0.021(4) 0.017(4)
C18 0.040(4) 0.035(4) 0.029(4) 0.010(3) 0.009(3) 0.017(4)
C19 0.041(4) 0.043(4) 0.035(4) 0.021(4) 0.021(4) 0.022(4)
C20 0.059(6) 0.068(6) 0.051(5) 0.039(5) 0.031(5) 0.034(5)
C21 0.062(6) 0.096(8) 0.058(6) 0.047(6) 0.043(5) 0.036(6)
C22 0.058(6) 0.083(7) 0.053(6) 0.031(5) 0.036(5) 0.037(6)
C23 0.061(6) 0.069(6) 0.043(5) 0.023(5) 0.029(5) 0.044(5)
C24 0.051(6) 0.066(7) 0.119(10) 0.062(7) 0.031(6) 0.038(6)
N9 0.090(7) 0.088(7) 0.128(10) 0.082(7) 0.026(7) 0.050(6)
C25 0.157(10) 0.147(9) 0.208(11) 0.108(8) 0.060(7) 0.108(8)
C26 0.173(11) 0.189(11) 0.211(12) 0.083(9) 0.066(8) 0.124(9)
C27 0.160(10) 0.141(9) 0.173(10) 0.101(8) 0.046(7) 0.094(8)
C28 0.128(9) 0.117(8) 0.145(10) 0.085(7) 0.039(6) 0.071(7)

loop_
_atom_type_symbol
_atom_type_description
_atom_type_scat_dispersion_real
_atom_type_scat_dispersion_imag
_atom_type_scat_source
C C 0.0033 0.0016 'International Tables Vol C Tables 4.2.6.8 and 6.1.1.4'
H H 0.0000 0.0000 'International Tables Vol C Tables 4.2.6.8 and 6.1.1.4'
O O 0.0106 0.0060 'International Tables Vol C Tables 4.2.6.8 and 6.1.1.4'
N N 0.0061 0.0033 'International Tables Vol C Tables 4.2.6.8 and 6.1.1.4'
Cu Cu 0.3201 1.2651 'International Tables Vol C Tables 4.2.6.8 and 6.1.1.4'
W W -0.8490 6.8722 'International Tables Vol C Tables 4.2.6.8 and 6.1.1.4'
Cl Cl 0.1484 0.1585 'International Tables Vol C Tables 4.2.6.8 and 6.1.1.4'

loop_
_geom_angle_atom_site_label_1
_geom_angle_atom_site_label_2
_geom_angle_atom_site_label_3
_geom_angle
_geom_angle_site_symmetry_1
_geom_angle_site_symmetry_3
O6 W1 O5 104.5(3) . .
O6 W1 O4 103.1(3) . .
O5 W1 O4 152.4(2) . .
O6 W1 O3 104.3(3) . .
O5 W1 O3 87.4(3) . .
O4 W1 O3 86.2(2) . .
O6 W1 O2 103.6(3) . .
O5 W1 O2 86.7(3) . .
O4 W1 O2 86.4(2) . .
O3 W1 O2 152.1(2) . .
O6 W1 O1 179.1(2) . .
O5 W1 O1 76.30(17) . .
O4 W1 O1 76.08(15) . .
O3 W1 O1 76.05(16) . .
O2 W1 O1 76.02(16) . .
O9 W2 O7 104.3(3) . .
O9 W2 O3 104.6(3) . 2_666
O7 W2 O3 86.9(2) . 2_666
O9 W2 O2 102.8(3) . .
O7 W2 O2 86.5(3) . .
O3 W2 O2 152.5(2) 2_666 .
O9 W2 O8 103.2(3) . .
O7 W2 O8 152.6(2) . .
O3 W2 O8 86.5(3) 2_666 .
O2 W2 O8 87.2(3) . .
O9 W2 O1 179.0(3) . .
O7 W2 O1 76.28(17) . .
O3 W2 O1 76.16(17) 2_666 .
O2 W2 O1 76.36(16) . .
O8 W2 O1 76.28(16) . .
O10 W3 O4 103.9(3) . .
O10 W3 O8 104.9(3) . 2_666
O4 W3 O8 86.6(2) . 2_666
O10 W3 O7 102.5(3) . .
O4 W3 O7 87.2(2) . .
O8 W3 O7 152.6(2) 2_666 .
O10 W3 O5 103.5(3) . 2_666
O4 W3 O5 152.6(2) . 2_666
O8 W3 O5 86.4(3) 2_666 2_666
O7 W3 O5 87.0(3) . 2_666
O10 W3 O1 178.7(3) . .
O4 W3 O1 76.35(16) . .
O8 W3 O1 76.40(16) 2_666 .
O7 W3 O1 76.20(16) . .
O5 W3 O1 76.29(17) 2_666 .
N2 Cu1 N6 89.6(3) . .
N2 Cu1 N8 168.4(3) . .
N6 Cu1 N8 81.4(3) . .
N2 Cu1 N4 80.5(2) . .
N6 Cu1 N4 153.6(3) . .
N8 Cu1 N4 104.6(3) . .
N2 Cu1 Cl1 90.94(19) . .
N6 Cu1 Cl1 105.06(19) . .
N8 Cu1 Cl1 98.4(2) . .
N4 Cu1 Cl1 99.50(19) . .
C1 N1 C15 129.2(7) . .
C1 N2 C4 117.3(6) . .
C1 N2 Cu1 126.1(5) . .
C4 N2 Cu1 115.3(5) . .
C2 N3 C1 116.9(7) . .
C9 N4 C5 117.4(7) . .
C9 N4 Cu1 130.2(6) . .
C5 N4 Cu1 112.3(5) . .
C14 N5 C10 115.7(8) . .
C15 N6 C18 117.9(6) . .
C15 N6 Cu1 127.6(5) . .
C18 N6 Cu1 114.4(5) . .
C16 N7 C15 114.7(7) . .
C19 N8 C23 117.7(7) . .
C19 N8 Cu1 114.4(5) . .
C23 N8 Cu1 127.8(6) . .
W3 O1 W3 180.0 . 2_666
W3 O1 W2 90.023(13) . 2_666
W3 O1 W2 89.977(13) 2_666 2_666
W3 O1 W2 89.977(13) . .
W3 O1 W2 90.023(13) 2_666 .
W2 O1 W2 180.0 2_666 .
W3 O1 W1 90.005(13) . .
W3 O1 W1 89.995(13) 2_666 .
W2 O1 W1 89.917(12) 2_666 .
W2 O1 W1 90.083(12) . .
W3 O1 W1 89.995(13) . 2_666
W3 O1 W1 90.005(13) 2_666 2_666
W2 O1 W1 90.083(12) 2_666 2_666
W2 O1 W1 89.917(12) . 2_666
W1 O1 W1 180.0 . 2_666
W2 O2 W1 117.5(3) . .
W2 O3 W1 117.9(3) 2_666 .
W3 O4 W1 117.6(3) . .
W1 O5 W3 117.4(3) . 2_666
W2 O7 W3 117.5(3) . .
W2 O8 W3 117.3(3) . 2_666
N2 C1 N3 124.8(7) . .
N2 C1 N1 122.4(7) . .
N3 C1 N1 112.8(7) . .
N3 C2 C3 122.4(7) . .
N3 C2 C10 115.7(7) . .
C3 C2 C10 121.9(7) . .
C4 C3 C2 117.0(7) . .
N2 C4 C3 121.5(7) . .
N2 C4 C5 113.3(7) . .
C3 C4 C5 125.2(7) . .
N4 C5 C6 122.0(8) . .
N4 C5 C4 115.6(7) . .
C6 C5 C4 122.4(8) . .
C5 C6 C7 118.8(9) . .
C8 C7 C6 119.1(8) . .
C7 C8 C9 119.2(9) . .
N4 C9 C8 123.5(9) . .
N5 C10 C11 123.5(8) . .
N5 C10 C2 116.0(7) . .
C11 C10 C2 120.5(7) . .
C10 C11 C12 118.0(9) . .
C13 C12 C11 119.7(9) . .
C12 C13 C14 118.4(9) . .
N5 C14 C13 124.7(9) . .
N6 C15 N7 125.8(7) . .
N6 C15 N1 120.6(6) . .
N7 C15 N1 113.6(7) . .
N7 C16 C17 123.9(7) . .
N7 C16 C24 117.9(9) . .
C17 C16 C24 118.2(9) . .
C18 C17 C16 117.4(8) . .
N6 C18 C17 120.2(8) . .
N6 C18 C19 114.3(7) . .
C17 C18 C19 125.2(8) . .
N8 C19 C20 122.1(8) . .
N8 C19 C18 114.8(7) . .
C20 C19 C18 123.0(8) . .
C21 C20 C19 119.2(9) . .
C20 C21 C22 119.4(9) . .
C23 C22 C21 118.8(10) . .
N8 C23 C22 122.8(9) . .
N9 C24 C25 120.8(12) . .
N9 C24 C16 118.6(11) . .
C25 C24 C16 119.7(12) . .
C24 N9 C28 122.0(15) . .
C24 C25 C26 121(2) . .
C27 C26 C25 110(2) . .
C26 C27 C28 121.7(19) . .
N9 C28 C27 122.1(19) . .

loop_
_geom_bond_atom_site_label_1
_geom_bond_atom_site_label_2
_geom_bond_distance
_geom_bond_site_symmetry_2
W1 O6 1.713(6) .
W1 O5 1.911(6) .
W1 O4 1.918(6) .
W1 O3 1.917(6) .
W1 O2 1.929(6) .
W1 O1 2.3204(4) .
W2 O9 1.692(6) .
W2 O7 1.908(6) .
W2 O3 1.911(5) 2_666
W2 O2 1.911(6) .
W2 O8 1.917(6) .
W2 O1 2.3200(4) .
W3 O10 1.697(6) .
W3 O4 1.913(5) .
W3 O8 1.920(6) 2_666
W3 O7 1.922(6) .
W3 O5 1.922(6) 2_666
W3 O1 2.3128(4) .
Cu1 N2 1.953(6) .
Cu1 N6 1.979(6) .
Cu1 N8 1.995(7) .
Cu1 N4 2.052(6) .
Cu1 Cl1 2.434(2) .
N1 C1 1.358(9) .
N1 C15 1.371(10) .
N2 C1 1.320(10) .
N2 C4 1.351(9) .
N3 C2 1.326(10) .
N3 C1 1.335(10) .
N4 C9 1.341(11) .
N4 C5 1.330(10) .
N5 C14 1.335(12) .
N5 C10 1.331(10) .
N6 C15 1.324(10) .
N6 C18 1.361(10) .
N7 C16 1.335(11) .
N7 C15 1.354(9) .
N8 C19 1.344(10) .
N8 C23 1.352(11) .
O1 W3 2.3128(4) 2_666
O1 W2 2.3200(4) 2_666
O1 W1 2.3204(4) 2_666
O3 W2 1.911(5) 2_666
O5 W3 1.922(6) 2_666
O8 W3 1.920(6) 2_666
C2 C3 1.375(11) .
C2 C10 1.481(10) .
C3 C4 1.359(11) .
C4 C5 1.475(11) .
C5 C6 1.372(11) .
C6 C7 1.388(12) .
C7 C8 1.343(13) .
C8 C9 1.351(12) .
C10 C11 1.372(11) .
C11 C12 1.368(12) .
C12 C13 1.348(14) .
C13 C14 1.349(15) .
C16 C17 1.378(13) .
C16 C24 1.453(12) .
C17 C18 1.372(11) .
C18 C19 1.467(12) .
C19 C20 1.367(11) .
C20 C21 1.371(14) .
C21 C22 1.374(15) .
C22 C23 1.355(12) .
C24 N9 1.286(15) .
C24 C25 1.31(2) .
N9 C28 1.271(17) .
C25 C26 1.52(3) .
C26 C27 1.36(3) .
C27 C28 1.37(3) .
